data_7012221
loop_
_publ_author_name
'Maji, Tapas Kumar'
'Konar, Sanjit'
'Mostafa, Golam'
'Zangrando, Ennio'
'Lu, Tian-Huey'
'Ray Chaudhuri, Nirmalendu'

_publ_section_title
;
 Self-assembly of new three-dimensional molecular architectures of
 Cd(II) and Ag(I)--Na(I) using croconate as a building block
;
_journal_issue 2
_journal_name_full 'Dalton Transactions'
_journal_page_first 171
_journal_paper_doi 10.1039/b208933p
_journal_year 2003
_chemical_formula_sum 'C5 H4 Ag Na O7'
_chemical_formula_weight 306.94
_chemical_name_systematic
;
silver(i)sodium(i)croconate solvated
;
_space_group_IT_number 57
_symmetry_cell_setting orthorhombic
_symmetry_Int_Tables_number 57
_symmetry_space_group_name_Hall '-P 2c 2b'
_symmetry_space_group_name_H-M 'P b c m'
_atom_sites_solution_hydrogens geom
_atom_sites_solution_primary direct
_atom_sites_solution_secondary difmap
_audit_creation_method SHELXL-97
_cell_angle_alpha 90.00
_cell_angle_beta 90.00
_cell_angle_gamma 90.00
_cell_formula_units_Z 4
_cell_length_a 8.890(4)
_cell_length_b 6.243(4)
_cell_length_c 14.452(5)
_cell_measurement_temperature 293(2)
_cell_volume 802.1(7)
_computing_cell_refinement 'mosflm (j. appl. cryst., 1993, 21, 67)'
_computing_data_collection 'nonius xpress'
_computing_data_reduction 'mosflm (j. appl. cryst., 1993, 21, 67)'
_computing_molecular_graphics 'ortep3/windows (farrugia,1997)'
_computing_publication_material 'wingx 1.63 (farrugia, 1999)'
_computing_structure_refinement 'shelxl-97 (sheldrick, 1997)'
_computing_structure_solution 'shelxs-97 (sheldrick, 1990)'
_diffrn_ambient_temperature 293(2)
_diffrn_measured_fraction_theta_full 0.987
_diffrn_measured_fraction_theta_max 0.987
_diffrn_measurement_device_type 'image plate dip1030'
_diffrn_measurement_method 'laser scanner'
_diffrn_radiation_monochromator graphite
_diffrn_radiation_source 'fine-focus sealed tube'
_diffrn_radiation_type mok\a
_diffrn_radiation_wavelength 0.71073
_diffrn_reflns_av_R_equivalents 0.0318
_diffrn_reflns_av_sigmaI/netI 0.0396
_diffrn_reflns_limit_h_max 11
_diffrn_reflns_limit_h_min -11
_diffrn_reflns_limit_k_max 8
_diffrn_reflns_limit_k_min -8
_diffrn_reflns_limit_l_max 18
_diffrn_reflns_limit_l_min -18
_diffrn_reflns_number 1886
_diffrn_reflns_theta_full 27.59
_diffrn_reflns_theta_max 27.59
_diffrn_reflns_theta_min 2.82
_exptl_absorpt_coefficient_mu 2.575
_exptl_absorpt_correction_T_max 1.1093
_exptl_absorpt_correction_T_min 0.4327
_exptl_absorpt_correction_type refdelf
_exptl_absorpt_process_details
;
Parkin S,Moezzi B & Hope H, (1995) J. Appl. Cryst. 28, 53-56
Cubic fit to sin(theta)/lambda - 24 parameters
;
_exptl_crystal_colour colourless
_exptl_crystal_density_diffrn 2.542
_exptl_crystal_density_method 'not measured'
_exptl_crystal_F_000 592
_refine_diff_density_max 0.847
_refine_diff_density_min -0.896
_refine_diff_density_rms 0.123
_refine_ls_extinction_coef 0.021(2)
_refine_ls_extinction_expression Fc^*^=kFc[1+0.001xFc^2^\l^3^/sin(2\q)]^-1/4^
_refine_ls_extinction_method SHELXL
_refine_ls_goodness_of_fit_ref 1.081
_refine_ls_hydrogen_treatment mixed
_refine_ls_matrix_type full
_refine_ls_number_parameters 75
_refine_ls_number_reflns 959
_refine_ls_number_restraints 2
_refine_ls_restrained_S_all 1.080
_refine_ls_R_factor_all 0.0427
_refine_ls_R_factor_gt 0.0380
_refine_ls_shift/su_max 0.000
_refine_ls_shift/su_mean 0.000
_refine_ls_structure_factor_coef Fsqd
_refine_ls_weighting_details 'calc w=1/[\s^2^(Fo^2^)+(0.0564P)^2^+0.9462P] where P=(Fo^2^+2Fc^2^)/3'
_refine_ls_weighting_scheme calc
_refine_ls_wR_factor_gt 0.1049
_refine_ls_wR_factor_ref 0.1099
_reflns_number_gt 809
_reflns_number_total 959
_reflns_threshold_expression >2sigma(I)
_cod_data_source_file b208933p.txt
_cod_data_source_block complex2
_cod_original_sg_symbol_H-M 'P bcm'
_cod_database_code 7012221

loop_
_symmetry_equiv_pos_as_xyz
'x, y, z'
'-x, -y, z+1/2'
'x, -y+1/2, -z'
'-x, y+1/2, -z+1/2'
'-x, -y, -z'
'x, y, -z-1/2'
'-x, y-1/2, z'
'x, -y-1/2, z-1/2'

loop_
_atom_site_label
_atom_site_type_symbol
_atom_site_fract_x
_atom_site_fract_y
_atom_site_fract_z
_atom_site_U_iso_or_equiv
_atom_site_adp_type
_atom_site_occupancy
_atom_site_symmetry_multiplicity
_atom_site_calc_flag
_atom_site_refinement_flags
_atom_site_disorder_assembly
_atom_site_disorder_group
Ag Ag 1.03120(5) 0.7500 0.5000 0.0526(3) Uani 1 2 d S . .
C1 C 0.9921(3) 0.6114(5) 0.3001(2) 0.0313(6) Uani 1 1 d . . .
C2 C 0.8348(3) 0.5965(5) 0.33191(19) 0.0323(6) Uani 1 1 d . . .
C3 C 0.7370(5) 0.5801(7) 0.2500 0.0357(9) Uani 1 2 d S . .
O1 O 1.1029(2) 0.6240(4) 0.35408(15) 0.0382(5) Uani 1 1 d . . .
O2 O 0.7955(3) 0.5961(4) 0.41462(15) 0.0422(6) Uani 1 1 d . . .
O3 O 0.5979(4) 0.5562(8) 0.2500 0.0557(10) Uani 1 2 d S . .
Na Na 0.5857(3) 0.7500 0.5000 0.0405(5) Uani 1 2 d S . .
O1W O 0.4110(3) 0.5570(4) 0.40299(17) 0.0445(6) Uani 1 1 d D . .
H1 H 0.311(3) 0.596(7) 0.379(3) 0.053 Uiso 1 1 d D . .
H2 H 0.474(4) 0.546(7) 0.347(2) 0.053 Uiso 1 1 d D . .

loop_
_atom_site_aniso_label
_atom_site_aniso_U_11
_atom_site_aniso_U_22
_atom_site_aniso_U_33
_atom_site_aniso_U_23
_atom_site_aniso_U_13
_atom_site_aniso_U_12
Ag 0.0540(4) 0.0751(4) 0.0289(3) -0.01155(15) 0.000 0.000
C1 0.0350(13) 0.0312(13) 0.0278(15) -0.0007(11) -0.0020(12) 0.0001(11)
C2 0.0362(14) 0.0358(14) 0.0249(14) -0.0006(11) 0.0015(11) 0.0016(12)
C3 0.0308(19) 0.045(2) 0.031(2) 0.000 0.000 0.0000(17)
O1 0.0345(11) 0.0499(13) 0.0303(11) -0.0024(9) -0.0051(9) 0.0006(10)
O2 0.0434(12) 0.0551(14) 0.0281(11) -0.0011(10) 0.0039(9) 0.0035(10)
O3 0.0322(16) 0.096(3) 0.0387(19) 0.000 0.000 -0.0053(18)
Na 0.0395(10) 0.0443(10) 0.0377(12) 0.0002(7) 0.000 0.000
O1W 0.0361(12) 0.0569(14) 0.0403(14) 0.0041(11) -0.0003(10) 0.0015(10)

loop_
_atom_type_symbol
_atom_type_description
_atom_type_scat_dispersion_real
_atom_type_scat_dispersion_imag
_atom_type_scat_source
C C 0.0033 0.0016 'International Tables Vol C Tables 4.2.6.8 and 6.1.1.4'
H H 0.0000 0.0000 'International Tables Vol C Tables 4.2.6.8 and 6.1.1.4'
O O 0.0106 0.0060 'International Tables Vol C Tables 4.2.6.8 and 6.1.1.4'
Ag Ag -0.8971 1.1015 'International Tables Vol C Tables 4.2.6.8 and 6.1.1.4'
Na Na 0.0362 0.0249 'International Tables Vol C Tables 4.2.6.8 and 6.1.1.4'

loop_
_geom_angle_atom_site_label_1
_geom_angle_atom_site_label_2
_geom_angle_atom_site_label_3
_geom_angle
_geom_angle_site_symmetry_1
_geom_angle_site_symmetry_3
_geom_angle_publ_flag
O1 Ag O1 148.38(11) 3_566 . ?
O1 Ag O2 140.12(7) 3_566 . ?
O1 Ag O2 70.69(8) . . ?
O1 Ag O2 70.69(8) 3_566 3_566 ?
O1 Ag O2 140.12(7) . 3_566 ?
O2 Ag O2 73.48(10) . 3_566 ?
O1 Ag Ag 112.25(6) 3_566 7_755 ?
O1 Ag Ag 73.54(6) . 7_755 ?
O2 Ag Ag 59.87(6) . 7_755 ?
O2 Ag Ag 102.80(6) 3_566 7_755 ?
O1 Ag Ag 73.54(6) 3_566 7_765 ?
O1 Ag Ag 112.25(6) . 7_765 ?
O2 Ag Ag 102.80(6) . 7_765 ?
O2 Ag Ag 59.87(6) 3_566 7_765 ?
Ag Ag Ag 159.84(4) 7_755 7_765 ?
O1 C1 C1 128.30(18) . 6_556 ?
O1 C1 C2 123.5(3) . . ?
C1 C1 C2 108.18(15) 6_556 . ?
O2 C2 C3 127.3(3) . . ?
O2 C2 C1 124.4(3) . . ?
C3 C2 C1 108.3(3) . . ?
O3 C3 C2 126.48(18) . . ?
O3 C3 C2 126.48(18) . 6_556 ?
C2 C3 C2 107.0(4) . 6_556 ?
C1 O1 Ag 111.5(2) . . ?
C2 O2 Na 134.5(2) . . ?
C2 O2 Ag 103.2(2) . . ?
Na O2 Ag 103.29(10) . . ?
O1W Na O1W 178.61(16) 7_665 5_666 ?
O1W Na O1W 93.89(10) 7_665 . ?
O1W Na O1W 87.01(10) 5_666 . ?
O1W Na O1W 87.01(10) 7_665 3_566 ?
O1W Na O1W 93.89(10) 5_666 3_566 ?
O1W Na O1W 99.93(15) . 3_566 ?
O1W Na O2 88.36(10) 7_665 3_566 ?
O1W Na O2 90.57(10) 5_666 3_566 ?
O1W Na O2 169.82(11) . 3_566 ?
O1W Na O2 90.09(9) 3_566 3_566 ?
O1W Na O2 90.57(10) 7_665 . ?
O1W Na O2 88.36(10) 5_666 . ?
O1W Na O2 90.09(9) . . ?
O1W Na O2 169.82(11) 3_566 . ?
O2 Na O2 79.95(14) 3_566 . ?
O1W Na Na 136.93(10) 7_665 5_666 ?
O1W Na Na 43.96(7) 5_666 5_666 ?
O1W Na Na 43.06(7) . 5_666 ?
O1W Na Na 99.57(11) 3_566 5_666 ?
O2 Na Na 133.70(8) 3_566 5_666 ?
O2 Na Na 88.94(7) . 5_666 ?
O1W Na Na 43.96(6) 7_665 5_676 ?
O1W Na Na 136.93(10) 5_666 5_676 ?
O1W Na Na 99.57(11) . 5_676 ?
O1W Na Na 43.06(7) 3_566 5_676 ?
O2 Na Na 88.94(7) 3_566 5_676 ?
O2 Na Na 133.70(8) . 5_676 ?
Na Na Na 127.95(14) 5_666 5_676 ?
Na O1W Na 92.99(10) 5_666 . ?

loop_
_geom_bond_atom_site_label_1
_geom_bond_atom_site_label_2
_geom_bond_distance
_geom_bond_site_symmetry_2
_geom_bond_publ_flag
Ag O1 2.339(2) 3_566 ?
Ag O1 2.339(2) . ?
Ag O2 2.614(3) . ?
Ag O2 2.614(3) 3_566 ?
Ag Ag 3.170(2) 7_755 ?
Ag Ag 3.170(2) 7_765 ?
C1 O1 1.260(4) . ?
C1 C1 1.447(6) 6_556 ?
C1 C2 1.475(4) . ?
C2 O2 1.245(3) . ?
C2 C3 1.472(4) . ?
C3 O3 1.246(6) . ?
C3 C2 1.472(4) 6_556 ?
O2 Na 2.434(3) . ?
Na O1W 2.375(3) 7_665 ?
Na O1W 2.375(3) 5_666 ?
Na O1W 2.414(3) . ?
Na O1W 2.414(3) 3_566 ?
Na O2 2.434(3) 3_566 ?
Na Na 3.474(3) 5_666 ?
Na Na 3.474(3) 5_676 ?
O1W Na 2.375(3) 5_666 ?

loop_
_geom_torsion_atom_site_label_1
_geom_torsion_atom_site_label_2
_geom_torsion_atom_site_label_3
_geom_torsion_atom_site_label_4
_geom_torsion
_geom_torsion_site_symmetry_1
_geom_torsion_site_symmetry_2
_geom_torsion_site_symmetry_3
_geom_torsion_site_symmetry_4
_geom_torsion_publ_flag
O1 C1 C2 O2 0.5(5) . . . . ?
C1 C1 C2 O2 -178.8(3) 6_556 . . . ?
O1 C1 C2 C3 -178.9(3) . . . . ?
C1 C1 C2 C3 1.8(3) 6_556 . . . ?
O2 C2 C3 O3 -2.5(7) . . . . ?
C1 C2 C3 O3 176.9(5) . . . . ?
O2 C2 C3 C2 177.8(2) . . . 6_556 ?
C1 C2 C3 C2 -2.9(5) . . . 6_556 ?
C1 C1 O1 Ag 157.45(8) 6_556 . . . ?
C2 C1 O1 Ag -21.7(4) . . . . ?
O1 Ag O1 C1 -170.2(2) 3_566 . . . ?
O2 Ag O1 C1 20.7(2) . . . . ?
O2 Ag O1 C1 -6.5(3) 3_566 . . . ?
Ag Ag O1 C1 83.9(2) 7_755 . . . ?
Ag Ag O1 C1 -75.6(2) 7_765 . . . ?
C3 C2 O2 Na -38.8(5) . . . . ?
C1 C2 O2 Na 142.0(3) . . . . ?
C3 C2 O2 Ag -162.9(3) . . . . ?
C1 C2 O2 Ag 17.9(4) . . . . ?
O1 Ag O2 C2 169.37(18) 3_566 . . . ?
O1 Ag O2 C2 -19.57(19) . . . . ?
O2 Ag O2 C2 142.6(2) 3_566 . . . ?
Ag Ag O2 C2 -101.3(2) 7_755 . . . ?
Ag Ag O2 C2 89.8(2) 7_765 . . . ?
O1 Ag O2 Na 26.74(16) 3_566 . . . ?
O1 Ag O2 Na -162.20(11) . . . . ?
O2 Ag O2 Na 0.0 3_566 . . . ?
Ag Ag O2 Na 116.07(9) 7_755 . . . ?
Ag Ag O2 Na -52.81(8) 7_765 . . . ?
C2 O2 Na O1W -35.8(3) . . . 7_665 ?
Ag O2 Na O1W 88.24(10) . . . 7_665 ?
C2 O2 Na O1W 145.1(3) . . . 5_666 ?
Ag O2 Na O1W -90.87(10) . . . 5_666 ?
C2 O2 Na O1W 58.1(3) . . . . ?
Ag O2 Na O1W -177.88(9) . . . . ?
C2 O2 Na O1W -112.0(5) . . . 3_566 ?
Ag O2 Na O1W 12.1(5) . . . 3_566 ?
C2 O2 Na O2 -124.1(3) . . . 3_566 ?
Ag O2 Na O2 0.0 . . . 3_566 ?
C2 O2 Na Na 101.1(3) . . . 5_666 ?
Ag O2 Na Na -134.83(8) . . . 5_666 ?
C2 O2 Na Na -45.3(4) . . . 5_676 ?
Ag O2 Na Na 78.74(14) . . . 5_676 ?
O1W Na O1W Na 178.93(13) 7_665 . . 5_666 ?
O1W Na O1W Na 0.0 5_666 . . 5_666 ?
O1W Na O1W Na -93.43(9) 3_566 . . 5_666 ?
O2 Na O1W Na 76.4(5) 3_566 . . 5_666 ?
O2 Na O1W Na 88.36(10) . . . 5_666 ?
Na Na O1W Na -137.14(11) 5_676 . . 5_666 ?
